data_7220192
loop_
_publ_author_name
'Gao, Qian'
'Qin, Yaru'
'Chen, Yanmei'
'Liu, Wei'
'Li, Hai-Yan'
'Wu, Bing'
'Li, Yahong'
'Li, Wu'

_publ_section_title
;
 Cubane-type {M4O4} (M = CoII, ZnII, CuII) clusters: synthesis, crystal
 structures, and luminescent and magnetic properties
;
_journal_name_full 'RSC Adv.'
_journal_paper_doi 10.1039/C5RA04868K
_journal_year 2015
_chemical_formula_moiety 'C44 H52 Co4 N4 O16'
_chemical_formula_sum 'C44 H52 Co4 N4 O16'
_chemical_formula_weight 1128.62
_chemical_name_systematic
; 
 ? 
;
_space_group_IT_number 15
_symmetry_cell_setting monoclinic
_symmetry_space_group_name_Hall '-C 2yc'
_symmetry_space_group_name_H-M 'C 1 2/c 1'
_atom_sites_solution_hydrogens geom
_atom_sites_solution_primary direct
_atom_sites_solution_secondary difmap
_audit_creation_method SHELXL-97
_audit_update_record
;
2014-04-12 deposited with the CCDC.
2015-05-06 downloaded from the CCDC.
;
_cell_angle_alpha 90.00
_cell_angle_beta 114.74(3)
_cell_angle_gamma 90.00
_cell_formula_units_Z 4
_cell_length_a 26.429(5)
_cell_length_b 8.4637(17)
_cell_length_c 22.736(5)
_cell_measurement_reflns_used 8223
_cell_measurement_temperature 293(2)
_cell_measurement_theta_max 27.4816
_cell_measurement_theta_min 3.0001
_cell_volume 4619(2)
_computing_cell_refinement 'Bruker FRAMBO'
_computing_data_collection 'Bruker FRAMBO'
_computing_data_reduction 'Bruker SAINT'
_computing_molecular_graphics 'Bruker SHELXTL'
_computing_publication_material 'Bruker SHELXTL'
_computing_structure_refinement 'SHELXL-97 (Sheldrick, 1997)'
_computing_structure_solution 'SHELXS-97 (Sheldrick, 1990)'
_diffrn_ambient_temperature 293(2)
_diffrn_measured_fraction_theta_full 0.996
_diffrn_measured_fraction_theta_max 0.996
_diffrn_measurement_device_type 'multiwire proportional'
_diffrn_measurement_method 'phi and omega scans'
_diffrn_radiation_monochromator graphite
_diffrn_radiation_source 'fine-focus sealed tube'
_diffrn_radiation_type MoK\a
_diffrn_radiation_wavelength 0.71073
_diffrn_reflns_av_R_equivalents 0.0415
_diffrn_reflns_av_unetI/netI 0.0428
_diffrn_reflns_limit_h_max 34
_diffrn_reflns_limit_h_min -34
_diffrn_reflns_limit_k_max 10
_diffrn_reflns_limit_k_min -9
_diffrn_reflns_limit_l_max 29
_diffrn_reflns_limit_l_min -29
_diffrn_reflns_number 21211
_diffrn_reflns_theta_full 27.43
_diffrn_reflns_theta_max 27.43
_diffrn_reflns_theta_min 3.00
_exptl_absorpt_coefficient_mu 1.487
_exptl_absorpt_correction_T_max 0.7552
_exptl_absorpt_correction_T_min 0.7552
_exptl_absorpt_correction_type multi-scan
_exptl_absorpt_process_details 'SADABS (Bruker, 2005)'
_exptl_crystal_colour red
_exptl_crystal_density_diffrn 1.623
_exptl_crystal_density_meas ?
_exptl_crystal_density_method 'not measured'
_exptl_crystal_description block
_exptl_crystal_F_000 2320
_exptl_crystal_size_max 0.20
_exptl_crystal_size_mid 0.20
_exptl_crystal_size_min 0.20
_refine_diff_density_max 1.023
_refine_diff_density_min -0.587
_refine_diff_density_rms 0.085
_refine_ls_extinction_method none
_refine_ls_goodness_of_fit_ref 1.130
_refine_ls_hydrogen_treatment constr
_refine_ls_matrix_type full
_refine_ls_number_parameters 330
_refine_ls_number_reflns 5236
_refine_ls_number_restraints 13
_refine_ls_restrained_S_all 1.131
_refine_ls_R_factor_all 0.0810
_refine_ls_R_factor_gt 0.0606
_refine_ls_shift/su_max 0.001
_refine_ls_shift/su_mean 0.000
_refine_ls_structure_factor_coef Fsqd
_refine_ls_weighting_details 'calc w=1/[\s^2^(Fo^2^)+(0.0959P)^2^+1.4410P] where P=(Fo^2^+2Fc^2^)/3'
_refine_ls_weighting_scheme calc
_refine_ls_wR_factor_gt 0.1632
_refine_ls_wR_factor_ref 0.1775
_reflns_number_gt 4014
_reflns_number_total 5236
_reflns_threshold_expression >2sigma(I)
_cod_data_source_file c5ra04868k2.cif
_cod_data_source_block t
_cod_depositor_comments
;
The following automatic conversions were performed:

'_exptl_absorpt_correction_type' value 'Multi-scan' changed to
'multi-scan' according to
/usr/data/users/saulius/crontab/automatic-downloads/rss-feeds/RSC/lib/dictionaries/cif_core.dic
dictionary named 'cif_core.dic' version 2.4.2 from 2011-04-26.

'_exptl_crystal_density_meas' value 'not measured' was changed to '?'
- the value is perceived as not measured.

Automatic conversion script
Id: cif_fix_values 3271 2015-04-21 07:52:19Z andrius 
;
_cod_original_cell_volume 4619.1(16)
_cod_original_sg_symbol_H-M 'C 2/c'
_cod_database_code 7220192

loop_
_symmetry_equiv_pos_as_xyz
'x, y, z'
'-x, y, -z+1/2'
'x+1/2, y+1/2, z'
'-x+1/2, y+1/2, -z+1/2'
'-x, -y, -z'
'x, -y, z-1/2'
'-x+1/2, -y+1/2, -z'
'x+1/2, -y+1/2, z-1/2'

loop_
_atom_site_label
_atom_site_type_symbol
_atom_site_fract_x
_atom_site_fract_y
_atom_site_fract_z
_atom_site_U_iso_or_equiv
_atom_site_adp_type
_atom_site_occupancy
_atom_site_symmetry_multiplicity
_atom_site_calc_flag
_atom_site_refinement_flags
_atom_site_disorder_assembly
_atom_site_disorder_group
Co1 Co 0.06270(2) 0.95174(6) 0.25822(2) 0.03996(18) Uani 1 1 d . . .
O1 O 0.10027(12) 1.0411(4) 0.20838(14) 0.0591(8) Uani 1 1 d . . .
C1 C 0.14479(16) 1.1339(5) 0.2291(2) 0.0487(10) Uani 1 1 d . . .
N1 N 0.10841(14) 1.0834(4) 0.33588(16) 0.0527(9) Uani 1 1 d . . .
Co2 Co 0.02413(2) 0.69151(6) 0.32611(3) 0.04224(19) Uani 1 1 d . . .
O2 O 0.01502(10) 0.9308(3) 0.31658(11) 0.0369(5) Uani 1 1 d . . .
N2 N -0.02265(15) 0.5496(5) 0.35244(18) 0.0583(8) Uani 1 1 d U . .
C2 C 0.16864(19) 1.1712(6) 0.1852(2) 0.0598(12) Uani 1 1 d . . .
C3 C 0.2153(2) 1.2669(6) 0.2036(3) 0.0718(15) Uani 1 1 d . . .
H3 H 0.2301 1.2912 0.1741 0.086 Uiso 1 1 calc R . .
O3 O -0.0310(2) 0.9091(8) 0.4101(3) 0.0862(17) Uani 0.70 1 d P A 1
H3A H -0.0536 0.9808 0.3949 0.129 Uiso 0.70 1 calc PR A 1
O3' O -0.0291(5) 1.0353(17) 0.4215(5) 0.0709(15) Uani 0.30 1 d PU B 2
H3' H -0.0534 1.0744 0.3889 0.106 Uiso 0.30 1 d PR B 2
O4 O 0.09285(12) 0.6212(4) 0.39646(14) 0.0578(8) Uani 1 1 d . . .
C4 C 0.2398(2) 1.3268(7) 0.2665(3) 0.0775(16) Uani 1 1 d . . .
H4 H 0.2718 1.3884 0.2792 0.093 Uiso 1 1 calc R . .
C5 C 0.2175(2) 1.2962(6) 0.3089(3) 0.0685(14) Uani 1 1 d . . .
H5 H 0.2339 1.3400 0.3502 0.082 Uiso 1 1 calc R . .
O5 O -0.05557(10) 0.7098(3) 0.24178(12) 0.0389(6) Uani 1 1 d . . .
C6 C 0.16978(16) 1.1987(5) 0.2921(2) 0.0531(11) Uani 1 1 d . . .
O6 O -0.1681(7) 0.739(2) 0.1525(6) 0.081(5) Uani 0.65(4) 1 d P C 1
H6 H -0.1475 0.8150 0.1571 0.122 Uiso 0.65(4) 1 calc PR C 1
O6' O -0.1803(5) 0.637(6) 0.1402(7) 0.095(9) Uani 0.35(4) 1 d P C 2
H6' H -0.1607 0.6730 0.1233 0.142 Uiso 0.35(4) 1 calc PR C 2
C7 C 0.14918(17) 1.1743(5) 0.3409(2) 0.0535(11) Uani 1 1 d . . .
H7 H 0.1669 1.2293 0.3795 0.064 Uiso 1 1 calc R . .
O7 O 0.14222(16) 1.1011(6) 0.12585(18) 0.0871(12) Uani 1 1 d . . .
C8 C 0.09669(19) 1.0568(6) 0.3931(2) 0.0607(12) Uani 1 1 d . . .
H8A H 0.1088 1.1475 0.4217 0.073 Uiso 1 1 calc R . .
H8B H 0.1170 0.9649 0.4167 0.073 Uiso 1 1 calc R . .
O8 O 0.19377(14) 0.5704(5) 0.48170(19) 0.0888(13) Uani 1 1 d . . .
C9 C 0.03552(18) 1.0316(5) 0.37200(18) 0.0494(10) Uani 1 1 d . A .
H9 H 0.0170 1.1342 0.3591 0.059 Uiso 1 1 calc R . .
C10 C 0.0218(2) 0.9657(7) 0.4258(2) 0.0695(13) Uani 1 1 d U . .
H10A H 0.0478 0.8807 0.4465 0.083 Uiso 1 1 calc R A 1
H10B H 0.0289 1.0483 0.4579 0.083 Uiso 1 1 calc R A 1
C11 C 0.1632(3) 1.1292(10) 0.0787(3) 0.105(2) Uani 1 1 d . . .
H11A H 0.1663 1.2409 0.0737 0.157 Uiso 1 1 calc R . .
H11B H 0.1383 1.0843 0.0381 0.157 Uiso 1 1 calc R . .
H11C H 0.1993 1.0813 0.0925 0.157 Uiso 1 1 calc R . .
C12 C 0.09763(18) 0.5233(5) 0.44401(19) 0.0519(10) Uani 1 1 d . . .
C13 C 0.1527(2) 0.4926(6) 0.4913(2) 0.0643(13) Uani 1 1 d . . .
C14 C 0.1612(3) 0.3897(7) 0.5425(2) 0.0782(16) Uani 1 1 d . . .
H14 H 0.1971 0.3690 0.5731 0.094 Uiso 1 1 calc R . .
C15 C 0.1158(3) 0.3176(7) 0.5479(2) 0.0813(18) Uani 1 1 d . . .
H15 H 0.1218 0.2497 0.5824 0.098 Uiso 1 1 calc R . .
C16 C 0.0632(2) 0.3455(6) 0.5035(2) 0.0664(14) Uani 1 1 d . . .
H16 H 0.0335 0.2962 0.5079 0.080 Uiso 1 1 calc R . .
C17 C 0.0526(2) 0.4495(5) 0.4501(2) 0.0515(10) Uani 1 1 d . . .
C18 C -0.0048(2) 0.4641(5) 0.4045(2) 0.0567(11) Uani 1 1 d . . .
H18 H -0.0312 0.4077 0.4131 0.068 Uiso 1 1 calc R . .
C19 C -0.08329(18) 0.5691(6) 0.3144(2) 0.0608(9) Uani 1 1 d U . .
H19A H -0.0968 0.6529 0.3332 0.073 Uiso 1 1 calc R . .
H19B H -0.1022 0.4721 0.3162 0.073 Uiso 1 1 calc R . .
C20 C -0.09651(16) 0.6079(6) 0.2459(2) 0.0548(11) Uani 1 1 d . C .
H20 H -0.0940 0.5086 0.2250 0.066 Uiso 1 1 calc R . .
C21 C -0.15409(18) 0.6676(8) 0.2095(3) 0.0799(17) Uani 1 1 d . . .
H21A H -0.1792 0.5788 0.2024 0.096 Uiso 1 1 calc R C 1
H21B H -0.1617 0.7411 0.2375 0.096 Uiso 1 1 calc R C 1
C22 C 0.2504(2) 0.5373(8) 0.5229(3) 0.097(2) Uani 1 1 d . . .
H22A H 0.2586 0.5739 0.5659 0.146 Uiso 1 1 calc R . .
H22B H 0.2742 0.5902 0.5068 0.146 Uiso 1 1 calc R . .
H22C H 0.2567 0.4254 0.5238 0.146 Uiso 1 1 calc R . .

loop_
_atom_site_aniso_label
_atom_site_aniso_U_11
_atom_site_aniso_U_22
_atom_site_aniso_U_33
_atom_site_aniso_U_23
_atom_site_aniso_U_13
_atom_site_aniso_U_12
Co1 0.0369(3) 0.0435(3) 0.0419(3) -0.0018(2) 0.0188(2) -0.0072(2)
O1 0.0503(16) 0.080(2) 0.0491(16) 0.0025(14) 0.0228(14) -0.0196(15)
C1 0.0343(18) 0.051(2) 0.064(3) 0.011(2) 0.0234(18) -0.0027(17)
N1 0.0489(19) 0.060(2) 0.0496(19) -0.0085(16) 0.0213(16) -0.0153(17)
Co2 0.0363(3) 0.0428(3) 0.0476(3) 0.0088(2) 0.0175(2) -0.0003(2)
O2 0.0362(12) 0.0382(14) 0.0349(12) -0.0064(10) 0.0137(10) -0.0033(10)
N2 0.0509(16) 0.071(2) 0.0586(18) 0.0080(15) 0.0284(14) -0.0106(15)
C2 0.049(2) 0.064(3) 0.074(3) 0.016(2) 0.032(2) -0.001(2)
C3 0.058(3) 0.060(3) 0.116(4) 0.022(3) 0.055(3) 0.000(2)
O3 0.079(4) 0.107(5) 0.075(4) 0.021(3) 0.036(3) -0.026(3)
O3' 0.062(3) 0.101(4) 0.054(3) -0.016(3) 0.029(2) -0.011(3)
O4 0.0431(15) 0.068(2) 0.0599(18) 0.0264(16) 0.0195(14) 0.0070(14)
C4 0.050(3) 0.068(3) 0.119(5) -0.003(3) 0.040(3) -0.017(2)
C5 0.052(3) 0.060(3) 0.096(4) -0.006(3) 0.034(3) -0.011(2)
O5 0.0305(12) 0.0474(15) 0.0408(14) -0.0017(10) 0.0167(11) -0.0014(11)
C6 0.036(2) 0.048(2) 0.073(3) 0.004(2) 0.021(2) -0.0054(17)
O6 0.066(6) 0.097(9) 0.081(5) 0.018(5) 0.031(4) 0.020(6)
O6' 0.050(6) 0.15(3) 0.078(8) -0.003(10) 0.021(6) -0.040(9)
C7 0.040(2) 0.055(3) 0.056(3) -0.0068(19) 0.0102(19) -0.0079(18)
O7 0.079(2) 0.126(3) 0.072(2) 0.011(2) 0.047(2) -0.030(2)
C8 0.055(3) 0.077(3) 0.049(2) -0.018(2) 0.021(2) -0.019(2)
O8 0.0508(19) 0.104(3) 0.089(3) 0.036(2) 0.0066(18) 0.007(2)
C9 0.056(2) 0.053(2) 0.040(2) -0.0163(17) 0.0220(19) -0.011(2)
C10 0.062(3) 0.101(4) 0.052(2) -0.016(2) 0.030(2) -0.011(3)
C11 0.094(4) 0.158(7) 0.075(4) 0.027(4) 0.049(4) -0.019(4)
C12 0.059(3) 0.047(2) 0.049(2) 0.0068(18) 0.022(2) 0.008(2)
C13 0.069(3) 0.058(3) 0.057(3) 0.010(2) 0.018(2) 0.012(2)
C14 0.084(4) 0.078(4) 0.058(3) 0.019(3) 0.015(3) 0.023(3)
C15 0.124(5) 0.070(4) 0.054(3) 0.027(2) 0.042(3) 0.028(3)
C16 0.098(4) 0.060(3) 0.057(3) 0.012(2) 0.048(3) 0.010(3)
C17 0.071(3) 0.045(2) 0.044(2) 0.0048(17) 0.029(2) 0.007(2)
C18 0.070(3) 0.049(3) 0.065(3) 0.011(2) 0.041(2) -0.005(2)
C19 0.0514(16) 0.073(2) 0.0616(19) 0.0083(16) 0.0276(15) -0.0118(15)
C20 0.039(2) 0.056(3) 0.069(3) 0.005(2) 0.0219(19) -0.015(2)
C21 0.035(2) 0.115(5) 0.086(4) 0.007(3) 0.021(2) -0.016(3)
C22 0.057(3) 0.121(6) 0.091(4) 0.020(4) 0.008(3) 0.022(3)

loop_
_atom_type_symbol
_atom_type_description
_atom_type_scat_dispersion_real
_atom_type_scat_dispersion_imag
_atom_type_scat_source
C C 0.0033 0.0016 'International Tables Vol C Tables 4.2.6.8 and 6.1.1.4'
H H 0.0000 0.0000 'International Tables Vol C Tables 4.2.6.8 and 6.1.1.4'
N N 0.0061 0.0033 'International Tables Vol C Tables 4.2.6.8 and 6.1.1.4'
O O 0.0106 0.0060 'International Tables Vol C Tables 4.2.6.8 and 6.1.1.4'
Co Co 0.3494 0.9721 'International Tables Vol C Tables 4.2.6.8 and 6.1.1.4'

loop_
_geom_angle_atom_site_label_1
_geom_angle_atom_site_label_2
_geom_angle_atom_site_label_3
_geom_angle
_geom_angle_site_symmetry_1
_geom_angle_site_symmetry_3
O1 Co1 N1 91.76(14) . .
O1 Co1 O2 97.38(11) . 2
N1 Co1 O2 143.23(13) . 2
O1 Co1 O5 117.15(12) . 2
N1 Co1 O5 125.02(13) . 2
O2 Co1 O5 81.62(10) 2 2
O1 Co1 O2 161.71(12) . .
N1 Co1 O2 78.39(12) . .
O2 Co1 O2 82.23(10) 2 .
O5 Co1 O2 80.98(10) 2 .
C1 O1 Co1 128.0(3) . .
O1 C1 C6 124.0(4) . .
O1 C1 C2 118.0(4) . .
C6 C1 C2 118.0(4) . .
C7 N1 C8 119.3(4) . .
C7 N1 Co1 125.5(3) . .
C8 N1 Co1 114.8(3) . .
O4 Co2 N2 92.97(14) . .
O4 Co2 O2 114.80(12) . .
N2 Co2 O2 124.84(14) . .
O4 Co2 O5 96.29(12) . 2
N2 Co2 O5 140.77(14) . 2
O2 Co2 O5 84.95(10) . 2
O4 Co2 O5 166.15(13) . .
N2 Co2 O5 79.27(13) . .
O2 Co2 O5 78.97(10) . .
O5 Co2 O5 83.05(10) 2 .
C9 O2 Co2 121.0(2) . .
C9 O2 Co1 123.9(2) . 2
Co2 O2 Co1 101.91(10) . 2
C9 O2 Co1 112.6(2) . .
Co2 O2 Co1 94.16(10) . .
Co1 O2 Co1 96.96(10) 2 .
C18 N2 C19 119.2(4) . .
C18 N2 Co2 125.3(3) . .
C19 N2 Co2 114.5(3) . .
O7 C2 C3 125.0(5) . .
O7 C2 C1 113.8(4) . .
C3 C2 C1 121.2(5) . .
C2 C3 C4 119.6(5) . .
C2 C3 H3 120.2 . .
C4 C3 H3 120.2 . .
C10 O3 H3A 109.5 . .
C12 O4 Co2 126.9(3) . .
C5 C4 C3 120.6(5) . .
C5 C4 H4 119.7 . .
C3 C4 H4 119.7 . .
C4 C5 C6 121.5(5) . .
C4 C5 H5 119.2 . .
C6 C5 H5 119.2 . .
C20 O5 Co2 124.6(3) . 2
C20 O5 Co1 122.2(2) . 2
Co2 O5 Co1 98.14(11) 2 2
C20 O5 Co2 112.5(2) . .
Co2 O5 Co2 96.33(10) 2 .
Co1 O5 Co2 97.20(10) 2 .
C1 C6 C5 119.0(4) . .
C1 C6 C7 123.9(4) . .
C5 C6 C7 117.1(5) . .
C21 O6 H6 109.5 . .
C21 O6' H6' 109.5 . .
N1 C7 C6 126.1(4) . .
N1 C7 H7 117.0 . .
C6 C7 H7 117.0 . .
C2 O7 C11 118.2(4) . .
N1 C8 C9 109.6(3) . .
N1 C8 H8A 109.7 . .
C9 C8 H8A 109.7 . .
N1 C8 H8B 109.7 . .
C9 C8 H8B 109.7 . .
H8A C8 H8B 108.2 . .
C13 O8 C22 119.2(4) . .
O2 C9 C8 109.2(3) . .
O2 C9 C10 111.1(4) . .
C8 C9 C10 112.6(4) . .
O2 C9 H9 107.9 . .
C8 C9 H9 107.9 . .
C10 C9 H9 107.9 . .
O3 C10 C9 118.6(4) . .
O3 C10 H10A 107.7 . .
C9 C10 H10A 107.7 . .
O3 C10 H10B 107.7 . .
C9 C10 H10B 107.7 . .
H10A C10 H10B 107.1 . .
O7 C11 H11A 109.5 . .
O7 C11 H11B 109.5 . .
H11A C11 H11B 109.5 . .
O7 C11 H11C 109.5 . .
H11A C11 H11C 109.5 . .
H11B C11 H11C 109.5 . .
O4 C12 C17 124.3(4) . .
O4 C12 C13 116.6(4) . .
C17 C12 C13 119.1(4) . .
O8 C13 C14 125.2(5) . .
O8 C13 C12 114.9(4) . .
C14 C13 C12 119.9(5) . .
C13 C14 C15 120.3(5) . .
C13 C14 H14 119.9 . .
C15 C14 H14 119.9 . .
C16 C15 C14 120.6(5) . .
C16 C15 H15 119.7 . .
C14 C15 H15 119.7 . .
C15 C16 C17 121.1(5) . .
C15 C16 H16 119.5 . .
C17 C16 H16 119.5 . .
C12 C17 C16 119.1(4) . .
C12 C17 C18 125.0(4) . .
C16 C17 C18 115.9(4) . .
N2 C18 C17 125.1(4) . .
N2 C18 H18 117.4 . .
C17 C18 H18 117.4 . .
N2 C19 C20 111.1(4) . .
N2 C19 H19A 109.4 . .
C20 C19 H19A 109.4 . .
N2 C19 H19B 109.4 . .
C20 C19 H19B 109.4 . .
H19A C19 H19B 108.0 . .
O5 C20 C21 112.9(4) . .
O5 C20 C19 110.7(3) . .
C21 C20 C19 113.4(4) . .
O5 C20 H20 106.4 . .
C21 C20 H20 106.4 . .
C19 C20 H20 106.4 . .
O6 C21 O6' 38.3(9) . .
O6 C21 C20 119.9(7) . .
O6' C21 C20 117.1(13) . .
O6 C21 H21A 107.3 . .
O6' C21 H21A 72.6 . .
C20 C21 H21A 107.3 . .
O6 C21 H21B 107.3 . .
O6' C21 H21B 133.6 . .
C20 C21 H21B 107.3 . .
H21A C21 H21B 106.9 . .
O8 C22 H22A 109.5 . .
O8 C22 H22B 109.5 . .
H22A C22 H22B 109.5 . .
O8 C22 H22C 109.5 . .
H22A C22 H22C 109.5 . .
H22B C22 H22C 109.5 . .

loop_
_geom_bond_atom_site_label_1
_geom_bond_atom_site_label_2
_geom_bond_distance
_geom_bond_site_symmetry_2
Co1 O1 1.945(3) .
Co1 N1 2.008(3) .
Co1 O2 2.054(3) 2
Co1 O5 2.057(3) 2
Co1 O2 2.186(3) .
O1 C1 1.327(5) .
C1 C6 1.413(6) .
C1 C2 1.422(6) .
N1 C7 1.290(5) .
N1 C8 1.476(5) .
Co2 O4 1.944(3) .
Co2 N2 1.987(4) .
Co2 O2 2.040(3) .
Co2 O5 2.042(3) 2
Co2 O5 2.181(3) .
O2 C9 1.428(4) .
O2 Co1 2.054(3) 2
N2 C18 1.297(5) .
N2 C19 1.478(6) .
C2 O7 1.368(6) .
C2 C3 1.385(7) .
C3 C4 1.395(8) .
C3 H3 0.9300 .
O3 C10 1.373(7) .
O3 H3A 0.8200 .
O3' H3' 0.8200 .
O4 C12 1.326(5) .
C4 C5 1.349(7) .
C4 H4 0.9300 .
C5 C6 1.420(6) .
C5 H5 0.9300 .
O5 C20 1.416(4) .
O5 Co2 2.042(3) 2
O5 Co1 2.057(3) 2
C6 C7 1.440(6) .
O6 C21 1.334(9) .
O6 H6 0.8200 .
O6' C21 1.45(2) .
O6' H6' 0.8200 .
C7 H7 0.9300 .
O7 C11 1.418(6) .
C8 C9 1.497(6) .
C8 H8A 0.9700 .
C8 H8B 0.9700 .
O8 C13 1.363(6) .
O8 C22 1.422(6) .
C9 C10 1.520(6) .
C9 H9 0.9800 .
C10 H10A 0.9700 .
C10 H10B 0.9700 .
C11 H11A 0.9600 .
C11 H11B 0.9600 .
C11 H11C 0.9600 .
C12 C17 1.401(6) .
C12 C13 1.427(6) .
C13 C14 1.394(7) .
C14 C15 1.397(8) .
C14 H14 0.9300 .
C15 C16 1.354(8) .
C15 H15 0.9300 .
C16 C17 1.430(6) .
C16 H16 0.9300 .
C17 C18 1.441(7) .
C18 H18 0.9300 .
C19 C20 1.484(6) .
C19 H19A 0.9700 .
C19 H19B 0.9700 .
C20 C21 1.484(6) .
C20 H20 0.9800 .
C21 H21A 0.9700 .
C21 H21B 0.9700 .
C22 H22A 0.9600 .
C22 H22B 0.9600 .
C22 H22C 0.9600 .

loop_
_geom_hbond_atom_site_label_D
_geom_hbond_atom_site_label_H
_geom_hbond_atom_site_label_A
_geom_hbond_distance_DH
_geom_hbond_distance_HA
_geom_hbond_distance_DA
_geom_hbond_angle_DHA
_geom_hbond_site_symmetry_A
O3 H3A O1 0.82 2.21 2.780(6) 127.2 2
O3 H3A O7 0.82 2.41 3.152(8) 150.7 2
O3' H3' O1 0.82 2.05 2.759(12) 144.1 2
O3' H3' O7 0.82 2.24 2.778(13) 123.4 2
O6 H6 N1 0.82 2.47 3.27(2) 164.8 2
O6' H6' O4 0.82 2.07 2.768(17) 142.8 2
O6 H6 O5 0.82 2.55 2.823(15) 101.2 .
C16 H16 O3 0.93 2.57 3.258(7) 131.2 5_566

loop_
_geom_torsion_atom_site_label_1
_geom_torsion_atom_site_label_2
_geom_torsion_atom_site_label_3
_geom_torsion_atom_site_label_4
_geom_torsion
_geom_torsion_site_symmetry_1
_geom_torsion_site_symmetry_4
N1 Co1 O1 C1 8.9(4) . .
O2 Co1 O1 C1 153.2(4) 2 .
O5 Co1 O1 C1 -122.5(3) 2 .
O2 Co1 O1 C1 65.6(5) . .
Co1 O1 C1 C6 -7.1(6) . .
Co1 O1 C1 C2 173.3(3) . .
O1 Co1 N1 C7 -5.3(4) . .
O2 Co1 N1 C7 -110.1(4) 2 .
O5 Co1 N1 C7 120.1(4) 2 .
O2 Co1 N1 C7 -169.8(4) . .
O1 Co1 N1 C8 -178.5(3) . .
O2 Co1 N1 C8 76.7(4) 2 .
O5 Co1 N1 C8 -53.2(4) 2 .
O2 Co1 N1 C8 17.0(3) . .
O4 Co2 O2 C9 -34.9(3) . .
N2 Co2 O2 C9 78.1(3) . .
O5 Co2 O2 C9 -129.5(3) 2 .
O5 Co2 O2 C9 146.6(3) . .
O4 Co2 O2 Co1 -177.27(11) . 2
N2 Co2 O2 Co1 -64.25(17) . 2
O5 Co2 O2 Co1 88.12(11) 2 2
O5 Co2 O2 Co1 4.24(10) . 2
O4 Co2 O2 Co1 84.70(13) . .
N2 Co2 O2 Co1 -162.27(14) . .
O5 Co2 O2 Co1 -9.90(9) 2 .
O5 Co2 O2 Co1 -93.78(10) . .
O1 Co1 O2 C9 -51.2(4) . .
N1 Co1 O2 C9 7.3(3) . .
O2 Co1 O2 C9 -141.2(2) 2 .
O5 Co1 O2 C9 136.1(3) 2 .
O1 Co1 O2 Co2 -177.4(3) . .
N1 Co1 O2 Co2 -118.82(14) . .
O2 Co1 O2 Co2 92.60(9) 2 .
O5 Co1 O2 Co2 9.91(9) 2 .
O1 Co1 O2 Co1 80.1(3) . 2
N1 Co1 O2 Co1 138.63(14) . 2
O2 Co1 O2 Co1 -9.95(14) 2 2
O5 Co1 O2 Co1 -92.64(10) 2 2
O4 Co2 N2 C18 6.4(4) . .
O2 Co2 N2 C18 -116.9(4) . .
O5 Co2 N2 C18 110.1(4) 2 .
O5 Co2 N2 C18 174.8(4) . .
O4 Co2 N2 C19 175.1(3) . .
O2 Co2 N2 C19 51.9(4) . .
O5 Co2 N2 C19 -81.2(4) 2 .
O5 Co2 N2 C19 -16.5(3) . .
O1 C1 C2 O7 -1.4(6) . .
C6 C1 C2 O7 179.0(4) . .
O1 C1 C2 C3 -179.8(4) . .
C6 C1 C2 C3 0.6(7) . .
O7 C2 C3 C4 -177.5(5) . .
C1 C2 C3 C4 0.7(7) . .
N2 Co2 O4 C12 -5.3(4) . .
O2 Co2 O4 C12 125.5(4) . .
O5 Co2 O4 C12 -147.1(4) 2 .
O5 Co2 O4 C12 -60.7(7) . .
C2 C3 C4 C5 -2.0(8) . .
C3 C4 C5 C6 2.0(8) . .
O4 Co2 O5 C20 52.2(6) . .
N2 Co2 O5 C20 -4.5(3) . .
O2 Co2 O5 C20 -133.5(3) . .
O5 Co2 O5 C20 140.3(2) 2 .
O4 Co2 O5 Co2 -79.4(5) . 2
N2 Co2 O5 Co2 -136.11(15) . 2
O2 Co2 O5 Co2 94.89(11) . 2
O5 Co2 O5 Co2 8.71(15) 2 2
O4 Co2 O5 Co1 -178.4(4) . 2
N2 Co2 O5 Co1 124.82(15) . 2
O2 Co2 O5 Co1 -4.17(10) . 2
O5 Co2 O5 Co1 -90.36(10) 2 2
O1 C1 C6 C5 179.8(4) . .
C2 C1 C6 C5 -0.6(6) . .
O1 C1 C6 C7 -1.3(7) . .
C2 C1 C6 C7 178.3(4) . .
C4 C5 C6 C1 -0.7(7) . .
C4 C5 C6 C7 -179.6(5) . .
C8 N1 C7 C6 172.8(4) . .
Co1 N1 C7 C6 -0.2(7) . .
C1 C6 C7 N1 5.1(7) . .
C5 C6 C7 N1 -176.0(5) . .
C3 C2 O7 C11 -0.9(8) . .
C1 C2 O7 C11 -179.2(5) . .
C7 N1 C8 C9 148.3(4) . .
Co1 N1 C8 C9 -38.0(5) . .
Co2 O2 C9 C8 81.1(4) . .
Co1 O2 C9 C8 -145.0(3) 2 .
Co1 O2 C9 C8 -28.9(4) . .
Co2 O2 C9 C10 -43.7(5) . .
Co1 O2 C9 C10 90.3(4) 2 .
Co1 O2 C9 C10 -153.7(3) . .
N1 C8 C9 O2 42.6(5) . .
N1 C8 C9 C10 166.5(4) . .
O2 C9 C10 O3 -45.0(7) . .
C8 C9 C10 O3 -167.8(6) . .
Co2 O4 C12 C17 2.0(6) . .
Co2 O4 C12 C13 -178.3(3) . .
C22 O8 C13 C14 5.6(9) . .
C22 O8 C13 C12 -174.5(5) . .
O4 C12 C13 O8 0.7(7) . .
C17 C12 C13 O8 -179.5(4) . .
O4 C12 C13 C14 -179.4(5) . .
C17 C12 C13 C14 0.3(7) . .
O8 C13 C14 C15 179.3(5) . .
C12 C13 C14 C15 -0.6(8) . .
C13 C14 C15 C16 0.5(9) . .
C14 C15 C16 C17 -0.2(8) . .
O4 C12 C17 C16 179.7(4) . .
C13 C12 C17 C16 0.0(6) . .
O4 C12 C17 C18 2.7(7) . .
C13 C12 C17 C18 -177.1(4) . .
C15 C16 C17 C12 0.0(7) . .
C15 C16 C17 C18 177.3(5) . .
C19 N2 C18 C17 -172.5(4) . .
Co2 N2 C18 C17 -4.2(7) . .
C12 C17 C18 N2 -1.4(7) . .
C16 C17 C18 N2 -178.5(4) . .
C18 N2 C19 C20 -155.8(4) . .
Co2 N2 C19 C20 34.7(5) . .
Co2 O5 C20 C21 -92.3(5) 2 .
Co1 O5 C20 C21 37.3(5) 2 .
Co2 O5 C20 C21 152.3(4) . .
Co2 O5 C20 C19 139.4(3) 2 .
Co1 O5 C20 C19 -91.0(4) 2 .
Co2 O5 C20 C19 23.9(5) . .
N2 C19 C20 O5 -37.5(6) . .
N2 C19 C20 C21 -165.6(4) . .
O5 C20 C21 O6 38.5(13) . .
C19 C20 C21 O6 165.4(12) . .
O5 C20 C21 O6' 82.2(17) . .
C19 C20 C21 O6' -150.9(17) . .
